data_7151017
loop_
_publ_author_name
'Moulton, Benjamin E.'
'Dong, Hao'
'O'Brien, Ciara T.'
'Duckett, Simon B.'
'Lin, Zhenyang'
'Fairlamb, Ian J. S.'

_publ_section_title
;
 A natural light induced regioselective
 6\p-electrocyclisation--oxidative aromatisation reaction: experimental
 and theoretical insights
;
_journal_issue 24
_journal_name_full 'Organic &amp; Biomolecular Chemistry'
_journal_page_first 4523
_journal_page_last 4532
_journal_paper_doi 10.1039/b811284c
_journal_volume 6
_journal_year 2008
_chemical_formula_moiety 'C22 H18 O3'
_chemical_formula_sum 'C22 H18 O3'
_chemical_formula_weight 330.36
_chemical_name_systematic
;
?
;
_space_group_IT_number 2
_symmetry_cell_setting triclinic
_symmetry_space_group_name_Hall '-P 1'
_symmetry_space_group_name_H-M 'P -1'
_atom_sites_solution_hydrogens geom
_atom_sites_solution_primary direct
_atom_sites_solution_secondary difmap
_audit_creation_method SHELXL-97
_cell_angle_alpha 71.999(2)
_cell_angle_beta 80.438(2)
_cell_angle_gamma 71.163(2)
_cell_formula_units_Z 2
_cell_length_a 8.1515(8)
_cell_length_b 10.0702(10)
_cell_length_c 10.3368(10)
_cell_measurement_reflns_used 2236
_cell_measurement_temperature 100(2)
_cell_measurement_theta_max 28.30
_cell_measurement_theta_min 2.22
_cell_volume 761.69(13)
_computing_cell_refinement 'Bruker SMART'
_computing_data_collection 'Bruker SMART'
_computing_data_reduction 'Bruker SAINT'
_computing_molecular_graphics 'Bruker SHELXTL'
_computing_publication_material 'Bruker SHELXTL'
_computing_structure_refinement 'SHELXL-97 (Sheldrick, 1997)'
_computing_structure_solution 'SHELXS-97 (Sheldrick, 1990)'
_diffrn_ambient_temperature 100(2)
_diffrn_measured_fraction_theta_full 0.989
_diffrn_measured_fraction_theta_max 0.989
_diffrn_measurement_device_type 'CCD area detector'
_diffrn_measurement_method 'phi and omega scans'
_diffrn_radiation_monochromator graphite
_diffrn_radiation_source 'fine-focus sealed tube'
_diffrn_radiation_type MoK\a
_diffrn_radiation_wavelength 0.71073
_diffrn_reflns_av_R_equivalents 0.0210
_diffrn_reflns_av_sigmaI/netI 0.0341
_diffrn_reflns_limit_h_max 10
_diffrn_reflns_limit_h_min -10
_diffrn_reflns_limit_k_max 13
_diffrn_reflns_limit_k_min -13
_diffrn_reflns_limit_l_max 13
_diffrn_reflns_limit_l_min -13
_diffrn_reflns_number 7944
_diffrn_reflns_theta_full 28.34
_diffrn_reflns_theta_max 28.34
_diffrn_reflns_theta_min 2.08
_exptl_absorpt_coefficient_mu 0.095
_exptl_absorpt_correction_T_max 0.990
_exptl_absorpt_correction_T_min 0.905
_exptl_absorpt_correction_type multi-scan
_exptl_absorpt_process_details 'SADABS v2.03;(Sheldrick)'
_exptl_crystal_colour yellow
_exptl_crystal_density_diffrn 1.440
_exptl_crystal_density_meas 0
_exptl_crystal_density_method 'not measured'
_exptl_crystal_description block
_exptl_crystal_F_000 348
_exptl_crystal_size_max 0.23
_exptl_crystal_size_mid 0.15
_exptl_crystal_size_min 0.12
_refine_diff_density_max 0.427
_refine_diff_density_min -0.212
_refine_diff_density_rms 0.053
_refine_ls_extinction_method none
_refine_ls_goodness_of_fit_ref 1.031
_refine_ls_hydrogen_treatment constr
_refine_ls_matrix_type full
_refine_ls_number_parameters 227
_refine_ls_number_reflns 3760
_refine_ls_number_restraints 0
_refine_ls_restrained_S_all 1.031
_refine_ls_R_factor_all 0.0624
_refine_ls_R_factor_gt 0.0457
_refine_ls_shift/su_max 0.000
_refine_ls_shift/su_mean 0.000
_refine_ls_structure_factor_coef Fsqd
_refine_ls_weighting_details 'calc w=1/[\s^2^(Fo^2^)+(0.0738P)^2^+0.0804P] where P=(Fo^2^+2Fc^2^)/3'
_refine_ls_weighting_scheme calc
_refine_ls_wR_factor_gt 0.1169
_refine_ls_wR_factor_ref 0.1269
_reflns_number_gt 2875
_reflns_number_total 3760
_reflns_threshold_expression >2sigma(I)
_cod_data_source_file b811284c.txt
_cod_data_source_block ijf0613m
_cod_depositor_comments
;
The following automatic conversions were performed:
'_symmetry_cell_setting' value 'Triclinic' changed to 'triclinic'
according to '/home/saulius/struct/CIF-dictionaries/cif_core.dic'
dictionary named 'cif_core.dic' version 2.4.1 from 2010-06-29.

Automatic conversion script
Id: cif_fix_enum 1527 2010-12-29 10:47:43Z saulius 
;
_cod_original_sg_symbol_H-M P-1
_cod_database_code 7151017

loop_
_symmetry_equiv_pos_as_xyz
'x, y, z'
'-x, -y, -z'

loop_
_atom_site_label
_atom_site_type_symbol
_atom_site_fract_x
_atom_site_fract_y
_atom_site_fract_z
_atom_site_U_iso_or_equiv
_atom_site_adp_type
_atom_site_occupancy
_atom_site_symmetry_multiplicity
_atom_site_calc_flag
_atom_site_refinement_flags
_atom_site_disorder_assembly
_atom_site_disorder_group
C1 C 0.23201(17) 0.71494(14) 0.44141(13) 0.0206(3) Uani 1 1 d . . .
C2 C 0.16935(16) 0.60406(13) 0.54895(12) 0.0176(3) Uani 1 1 d . . .
C3 C 0.22769(16) 0.46058(13) 0.53924(12) 0.0179(3) Uani 1 1 d . . .
C4 C 0.34294(17) 0.42517(14) 0.42543(13) 0.0191(3) Uani 1 1 d . . .
H4 H 0.3825 0.3273 0.4197 0.023 Uiso 1 1 calc R . .
C5 C 0.39449(17) 0.52912(14) 0.32780(13) 0.0202(3) Uani 1 1 d . . .
C6 C 0.50781(19) 0.51459(15) 0.20127(14) 0.0251(3) Uani 1 1 d . . .
H6A H 0.5413 0.4132 0.1973 0.038 Uiso 1 1 calc R . .
H6B H 0.6123 0.5424 0.2017 0.038 Uiso 1 1 calc R . .
H6C H 0.4444 0.5786 0.1215 0.038 Uiso 1 1 calc R . .
C7 C 0.16687(16) 0.35141(13) 0.64203(13) 0.0179(3) Uani 1 1 d . . .
C8 C 0.05321(16) 0.38785(14) 0.74745(13) 0.0185(3) Uani 1 1 d . . .
C9 C -0.00932(16) 0.53281(13) 0.76142(12) 0.0182(3) Uani 1 1 d . . .
C10 C -0.12818(17) 0.56790(15) 0.87067(13) 0.0219(3) Uani 1 1 d . . .
H10 H -0.1667 0.4935 0.9381 0.026 Uiso 1 1 calc R . .
C11 C -0.18785(18) 0.70824(15) 0.87957(14) 0.0244(3) Uani 1 1 d . . .
H11 H -0.2674 0.7311 0.9533 0.029 Uiso 1 1 calc R . .
C12 C -0.13218(18) 0.81867(15) 0.78026(14) 0.0247(3) Uani 1 1 d . . .
H12 H -0.1751 0.9161 0.7872 0.030 Uiso 1 1 calc R . .
C13 C -0.01678(17) 0.78842(14) 0.67334(14) 0.0221(3) Uani 1 1 d . . .
H13 H 0.0194 0.8650 0.6072 0.027 Uiso 1 1 calc R . .
C14 C 0.04941(16) 0.64393(13) 0.66011(13) 0.0184(3) Uani 1 1 d . . .
C15 C 0.21271(17) 0.19201(13) 0.64808(12) 0.0183(3) Uani 1 1 d . . .
H15 H 0.1777 0.1784 0.5659 0.022 Uiso 1 1 calc R . .
C16 C 0.40287(17) 0.10298(13) 0.67672(12) 0.0189(3) Uani 1 1 d . . .
H18 H 0.4924 0.1467 0.6167 0.023 Uiso 1 1 calc R . .
C17 C 0.42186(18) -0.05425(14) 0.67675(13) 0.0219(3) Uani 1 1 d . . .
H17A H 0.5457 -0.1115 0.6716 0.026 Uiso 1 1 calc R . .
H17B H 0.3657 -0.0552 0.5993 0.026 Uiso 1 1 calc R . .
C18 C 0.32752(18) -0.11526(14) 0.81516(14) 0.0237(3) Uani 1 1 d . . .
H18B H 0.2336 -0.1510 0.8017 0.028 Uiso 1 1 calc R . .
H18A H 0.4099 -0.1956 0.8764 0.028 Uiso 1 1 calc R . .
C19 C 0.25359(17) 0.01771(14) 0.87237(13) 0.0212(3) Uani 1 1 d . . .
H19 H 0.2185 -0.0055 0.9723 0.025 Uiso 1 1 calc R . .
C20 C 0.10931(17) 0.12794(14) 0.78056(13) 0.0200(3) Uani 1 1 d . . .
H20 H 0.0311 0.0786 0.7614 0.024 Uiso 1 1 calc R . .
C21 C 0.00682(17) 0.25508(14) 0.83660(13) 0.0209(3) Uani 1 1 d . . .
C22 C 0.40241(17) 0.08839(14) 0.82881(13) 0.0204(3) Uani 1 1 d . . .
H22A H 0.3727 0.1838 0.8487 0.024 Uiso 1 1 calc R . .
H22B H 0.5128 0.0234 0.8681 0.024 Uiso 1 1 calc R . .
O1 O 0.34101(12) 0.67015(10) 0.33558(9) 0.0220(2) Uani 1 1 d . . .
O2 O 0.19856(13) 0.84297(10) 0.43188(10) 0.0296(3) Uani 1 1 d . . .
O3 O -0.09555(13) 0.24905(11) 0.93615(10) 0.0316(3) Uani 1 1 d . . .

loop_
_atom_site_aniso_label
_atom_site_aniso_U_11
_atom_site_aniso_U_22
_atom_site_aniso_U_33
_atom_site_aniso_U_23
_atom_site_aniso_U_13
_atom_site_aniso_U_12
C1 0.0179(6) 0.0190(6) 0.0237(6) -0.0049(5) -0.0006(5) -0.0050(5)
C2 0.0172(6) 0.0167(6) 0.0182(6) -0.0031(5) -0.0031(5) -0.0048(5)
C3 0.0177(6) 0.0176(6) 0.0172(6) -0.0029(5) -0.0031(5) -0.0043(5)
C4 0.0213(6) 0.0167(6) 0.0183(6) -0.0047(5) -0.0003(5) -0.0047(5)
C5 0.0206(6) 0.0201(6) 0.0195(6) -0.0049(5) -0.0020(5) -0.0055(5)
C6 0.0294(7) 0.0245(7) 0.0200(6) -0.0046(5) 0.0035(5) -0.0097(6)
C7 0.0179(6) 0.0171(6) 0.0179(6) -0.0035(5) -0.0019(5) -0.0051(5)
C8 0.0178(6) 0.0184(6) 0.0186(6) -0.0040(5) -0.0020(5) -0.0051(5)
C9 0.0170(6) 0.0191(6) 0.0179(6) -0.0047(5) -0.0028(5) -0.0044(5)
C10 0.0203(6) 0.0247(7) 0.0197(6) -0.0060(5) -0.0005(5) -0.0056(5)
C11 0.0220(7) 0.0272(7) 0.0231(7) -0.0110(5) 0.0007(5) -0.0032(5)
C12 0.0257(7) 0.0197(6) 0.0292(7) -0.0110(5) -0.0025(6) -0.0029(5)
C13 0.0219(6) 0.0195(6) 0.0252(7) -0.0060(5) -0.0034(5) -0.0056(5)
C14 0.0173(6) 0.0184(6) 0.0191(6) -0.0050(5) -0.0033(5) -0.0039(5)
C15 0.0214(6) 0.0172(6) 0.0165(6) -0.0041(5) -0.0006(5) -0.0068(5)
C16 0.0207(6) 0.0173(6) 0.0179(6) -0.0044(5) 0.0002(5) -0.0055(5)
C17 0.0256(7) 0.0175(6) 0.0219(6) -0.0061(5) -0.0002(5) -0.0053(5)
C18 0.0275(7) 0.0178(6) 0.0240(7) -0.0043(5) 0.0010(5) -0.0071(5)
C19 0.0245(7) 0.0183(6) 0.0183(6) -0.0032(5) 0.0012(5) -0.0059(5)
C20 0.0209(6) 0.0186(6) 0.0209(6) -0.0039(5) 0.0008(5) -0.0089(5)
C21 0.0195(6) 0.0210(6) 0.0212(6) -0.0040(5) 0.0004(5) -0.0072(5)
C22 0.0219(6) 0.0196(6) 0.0192(6) -0.0063(5) -0.0018(5) -0.0043(5)
O1 0.0249(5) 0.0177(5) 0.0218(5) -0.0039(4) 0.0020(4) -0.0070(4)
O2 0.0324(6) 0.0172(5) 0.0353(6) -0.0059(4) 0.0059(5) -0.0074(4)
O3 0.0322(6) 0.0280(6) 0.0307(6) -0.0074(4) 0.0134(5) -0.0119(4)

loop_
_atom_type_symbol
_atom_type_description
_atom_type_scat_dispersion_real
_atom_type_scat_dispersion_imag
_atom_type_scat_source
C C 0.0033 0.0016 'International Tables Vol C Tables 4.2.6.8 and 6.1.1.4'
H H 0.0000 0.0000 'International Tables Vol C Tables 4.2.6.8 and 6.1.1.4'
O O 0.0106 0.0060 'International Tables Vol C Tables 4.2.6.8 and 6.1.1.4'

loop_
_geom_angle_atom_site_label_1
_geom_angle_atom_site_label_2
_geom_angle_atom_site_label_3
_geom_angle
_geom_angle_site_symmetry_1
_geom_angle_site_symmetry_3
_geom_angle_publ_flag
O2 C1 O1 114.61(11) . . ?
O2 C1 C2 128.03(12) . . ?
O1 C1 C2 117.34(11) . . ?
C3 C2 C14 121.62(11) . . ?
C3 C2 C1 117.90(11) . . ?
C14 C2 C1 120.48(11) . . ?
C2 C3 C7 118.76(11) . . ?
C2 C3 C4 120.31(11) . . ?
C7 C3 C4 120.90(11) . . ?
C5 C4 C3 120.31(12) . . ?
C5 C4 H4 119.8 . . ?
C3 C4 H4 119.8 . . ?
C4 C5 O1 120.59(12) . . ?
C4 C5 C6 128.03(12) . . ?
O1 C5 C6 111.37(11) . . ?
C5 C6 H6A 109.5 . . ?
C5 C6 H6B 109.5 . . ?
H6A C6 H6B 109.5 . . ?
C5 C6 H6C 109.5 . . ?
H6A C6 H6C 109.5 . . ?
H6B C6 H6C 109.5 . . ?
C8 C7 C3 120.14(11) . . ?
C8 C7 C15 113.33(11) . . ?
C3 C7 C15 126.53(11) . . ?
C7 C8 C9 122.93(11) . . ?
C7 C8 C21 108.94(11) . . ?
C9 C8 C21 128.11(12) . . ?
C10 C9 C14 120.12(12) . . ?
C10 C9 C8 121.82(11) . . ?
C14 C9 C8 118.06(11) . . ?
C11 C10 C9 120.29(12) . . ?
C11 C10 H10 119.9 . . ?
C9 C10 H10 119.9 . . ?
C10 C11 C12 120.20(12) . . ?
C10 C11 H11 119.9 . . ?
C12 C11 H11 119.9 . . ?
C13 C12 C11 121.02(12) . . ?
C13 C12 H12 119.5 . . ?
C11 C12 H12 119.5 . . ?
C12 C13 C14 120.79(12) . . ?
C12 C13 H13 119.6 . . ?
C14 C13 H13 119.6 . . ?
C13 C14 C9 117.58(12) . . ?
C13 C14 C2 123.93(11) . . ?
C9 C14 C2 118.48(11) . . ?
C7 C15 C16 115.28(10) . . ?
C7 C15 C20 103.53(10) . . ?
C16 C15 C20 102.71(10) . . ?
C7 C15 H15 111.6 . . ?
C16 C15 H15 111.6 . . ?
C20 C15 H15 111.6 . . ?
C22 C16 C17 102.27(10) . . ?
C22 C16 C15 101.56(10) . . ?
C17 C16 C15 106.74(10) . . ?
C22 C16 H18 114.9 . . ?
C17 C16 H18 114.9 . . ?
C15 C16 H18 114.9 . . ?
C16 C17 C18 103.37(10) . . ?
C16 C17 H17A 111.1 . . ?
C18 C17 H17A 111.1 . . ?
C16 C17 H17B 111.1 . . ?
C18 C17 H17B 111.1 . . ?
H17A C17 H17B 109.1 . . ?
C19 C18 C17 102.97(10) . . ?
C19 C18 H18B 111.2 . . ?
C17 C18 H18B 111.2 . . ?
C19 C18 H18A 111.2 . . ?
C17 C18 H18A 111.2 . . ?
H18B C18 H18A 109.1 . . ?
C18 C19 C22 100.99(10) . . ?
C18 C19 C20 107.12(11) . . ?
C22 C19 C20 102.43(10) . . ?
C18 C19 H19 114.9 . . ?
C22 C19 H19 114.9 . . ?
C20 C19 H19 114.9 . . ?
C21 C20 C19 112.93(11) . . ?
C21 C20 C15 106.11(10) . . ?
C19 C20 C15 103.38(10) . . ?
C21 C20 H20 111.3 . . ?
C19 C20 H20 111.3 . . ?
C15 C20 H20 111.3 . . ?
O3 C21 C8 126.57(12) . . ?
O3 C21 C20 125.42(12) . . ?
C8 C21 C20 108.00(11) . . ?
C16 C22 C19 94.68(10) . . ?
C16 C22 H22A 112.8 . . ?
C19 C22 H22A 112.8 . . ?
C16 C22 H22B 112.8 . . ?
C19 C22 H22B 112.8 . . ?
H22A C22 H22B 110.2 . . ?
C5 O1 C1 123.52(10) . . ?

loop_
_geom_bond_atom_site_label_1
_geom_bond_atom_site_label_2
_geom_bond_distance
_geom_bond_site_symmetry_2
_geom_bond_publ_flag
C1 O2 1.2041(15) . ?
C1 O1 1.3831(16) . ?
C1 C2 1.4683(18) . ?
C2 C3 1.3978(17) . ?
C2 C14 1.4477(18) . ?
C3 C7 1.4277(17) . ?
C3 C4 1.4386(17) . ?
C4 C5 1.3345(18) . ?
C4 H4 0.9500 . ?
C5 O1 1.3685(15) . ?
C5 C6 1.4883(18) . ?
C6 H6A 0.9800 . ?
C6 H6B 0.9800 . ?
C6 H6C 0.9800 . ?
C7 C8 1.3684(17) . ?
C7 C15 1.5095(17) . ?
C8 C9 1.4273(17) . ?
C8 C21 1.4930(18) . ?
C9 C10 1.4146(18) . ?
C9 C14 1.4258(17) . ?
C10 C11 1.3652(18) . ?
C10 H10 0.9500 . ?
C11 C12 1.401(2) . ?
C11 H11 0.9500 . ?
C12 C13 1.3700(19) . ?
C12 H12 0.9500 . ?
C13 C14 1.4207(18) . ?
C13 H13 0.9500 . ?
C15 C16 1.5444(18) . ?
C15 C20 1.5568(17) . ?
C15 H15 1.0000 . ?
C16 C22 1.5326(17) . ?
C16 C17 1.5402(17) . ?
C16 H18 1.0000 . ?
C17 C18 1.5531(19) . ?
C17 H17A 0.9900 . ?
C17 H17B 0.9900 . ?
C18 C19 1.5349(18) . ?
C18 H18B 0.9900 . ?
C18 H18A 0.9900 . ?
C19 C22 1.5359(18) . ?
C19 C20 1.5469(18) . ?
C19 H19 1.0000 . ?
C20 C21 1.5099(19) . ?
C20 H20 1.0000 . ?
C21 O3 1.2115(16) . ?
C22 H22A 0.9900 . ?
C22 H22B 0.9900 . ?

loop_
_geom_torsion_atom_site_label_1
_geom_torsion_atom_site_label_2
_geom_torsion_atom_site_label_3
_geom_torsion_atom_site_label_4
_geom_torsion
_geom_torsion_site_symmetry_1
_geom_torsion_site_symmetry_2
_geom_torsion_site_symmetry_3
_geom_torsion_site_symmetry_4
_geom_torsion_publ_flag
O2 C1 C2 C3 -179.35(13) . . . . ?
O1 C1 C2 C3 1.77(18) . . . . ?
O2 C1 C2 C14 1.3(2) . . . . ?
O1 C1 C2 C14 -177.54(11) . . . . ?
C14 C2 C3 C7 -0.06(19) . . . . ?
C1 C2 C3 C7 -179.36(11) . . . . ?
C14 C2 C3 C4 178.19(11) . . . . ?
C1 C2 C3 C4 -1.12(18) . . . . ?
C2 C3 C4 C5 -0.33(19) . . . . ?
C7 C3 C4 C5 177.88(12) . . . . ?
C3 C4 C5 O1 1.10(19) . . . . ?
C3 C4 C5 C6 -177.92(13) . . . . ?
C2 C3 C7 C8 0.18(19) . . . . ?
C4 C3 C7 C8 -178.05(12) . . . . ?
C2 C3 C7 C15 179.06(11) . . . . ?
C4 C3 C7 C15 0.8(2) . . . . ?
C3 C7 C8 C9 -0.32(19) . . . . ?
C15 C7 C8 C9 -179.34(11) . . . . ?
C3 C7 C8 C21 178.10(11) . . . . ?
C15 C7 C8 C21 -0.92(15) . . . . ?
C7 C8 C9 C10 179.35(12) . . . . ?
C21 C8 C9 C10 1.2(2) . . . . ?
C7 C8 C9 C14 0.32(19) . . . . ?
C21 C8 C9 C14 -177.78(12) . . . . ?
C14 C9 C10 C11 0.23(19) . . . . ?
C8 C9 C10 C11 -178.78(12) . . . . ?
C9 C10 C11 C12 0.2(2) . . . . ?
C10 C11 C12 C13 -0.4(2) . . . . ?
C11 C12 C13 C14 0.1(2) . . . . ?
C12 C13 C14 C9 0.29(19) . . . . ?
C12 C13 C14 C2 178.97(12) . . . . ?
C10 C9 C14 C13 -0.47(18) . . . . ?
C8 C9 C14 C13 178.58(11) . . . . ?
C10 C9 C14 C2 -179.23(11) . . . . ?
C8 C9 C14 C2 -0.18(18) . . . . ?
C3 C2 C14 C13 -178.62(11) . . . . ?
C1 C2 C14 C13 0.7(2) . . . . ?
C3 C2 C14 C9 0.06(19) . . . . ?
C1 C2 C14 C9 179.35(11) . . . . ?
C8 C7 C15 C16 -112.33(12) . . . . ?
C3 C7 C15 C16 68.73(16) . . . . ?
C8 C7 C15 C20 -0.99(14) . . . . ?
C3 C7 C15 C20 -179.93(12) . . . . ?
C7 C15 C16 C22 73.96(12) . . . . ?
C20 C15 C16 C22 -37.87(12) . . . . ?
C7 C15 C16 C17 -179.30(10) . . . . ?
C20 C15 C16 C17 68.88(11) . . . . ?
C22 C16 C17 C18 31.39(13) . . . . ?
C15 C16 C17 C18 -74.84(12) . . . . ?
C16 C17 C18 C19 4.32(13) . . . . ?
C17 C18 C19 C22 -38.42(12) . . . . ?
C17 C18 C19 C20 68.40(13) . . . . ?
C18 C19 C20 C21 171.62(10) . . . . ?
C22 C19 C20 C21 -82.58(12) . . . . ?
C18 C19 C20 C15 -74.16(12) . . . . ?
C22 C19 C20 C15 31.64(12) . . . . ?
C7 C15 C20 C21 2.43(13) . . . . ?
C16 C15 C20 C21 122.73(11) . . . . ?
C7 C15 C20 C19 -116.62(11) . . . . ?
C16 C15 C20 C19 3.69(12) . . . . ?
C7 C8 C21 O3 -177.07(13) . . . . ?
C9 C8 C21 O3 1.3(2) . . . . ?
C7 C8 C21 C20 2.52(14) . . . . ?
C9 C8 C21 C20 -179.16(12) . . . . ?
C19 C20 C21 O3 -70.89(17) . . . . ?
C15 C20 C21 O3 176.55(13) . . . . ?
C19 C20 C21 C8 109.52(12) . . . . ?
C15 C20 C21 C8 -3.04(14) . . . . ?
C17 C16 C22 C19 -53.94(11) . . . . ?
C15 C16 C22 C19 56.26(11) . . . . ?
C18 C19 C22 C16 56.66(11) . . . . ?
C20 C19 C22 C16 -53.82(11) . . . . ?
C4 C5 O1 C1 -0.37(19) . . . . ?
C6 C5 O1 C1 178.80(11) . . . . ?
O2 C1 O1 C5 179.88(11) . . . . ?
C2 C1 O1 C5 -1.09(18) . . . . ?
